data_1519146
loop_
_publ_author_name
'McCleverty, Jon A.'
'Coles, Simon J.'
'Malik, K.M. Abdul'
'Hursthouse, Michael B.'
'Lamond, Steven J.'

_publ_section_title
;
 C74H81B2Cl6CoN12
;
_journal_name_full 'Crystal Structure Report Archive'
_journal_page_first 1035
_journal_year 1994
_chemical_formula_moiety 'C72 H80 B2 Co N12, 2(C H Cl3)'
_chemical_formula_sum 'C74 H82 B2 Cl6 Co N12'
_chemical_formula_weight 1432.77
_space_group_IT_number 2
_symmetry_cell_setting triclinic
_symmetry_space_group_name_Hall '-P 1'
_symmetry_space_group_name_H-M 'P -1'
_atom_sites_solution_hydrogens geom
_atom_sites_solution_primary direct
_atom_sites_solution_secondary difmap
_cell_angle_alpha 96.18(3)
_cell_angle_beta 96.190(10)
_cell_angle_gamma 113.35(2)
_cell_formula_units_Z 2
_cell_length_a 13.114(2)
_cell_length_b 13.235(3)
_cell_length_c 22.9030(10)
_cell_measurement_temperature 120(2)
_cell_volume 3578.7(12)
_computing_cell_refinement REFINE
_computing_data_collection 'MADNES (Pflugrath & Messerschmidt, 1989)'
_computing_data_reduction 'ABSURD (Karaulov, 1992)'
_computing_publication_material SHELXL97
_computing_structure_refinement 'SHELXL97 (Sheldrick, 2008)'
_computing_structure_solution 'SIR92 (Altomare, Cascarano, Giacovazzo & Guaglitardi, 1993)'
_diffrn_ambient_temperature 120(2)
_diffrn_measured_fraction_theta_full 0.692
_diffrn_measured_fraction_theta_max 0.692
_diffrn_measurement_device_type 'Delft instruments FAST area detector'
_diffrn_measurement_method 'Intensity measurements as described by Darr, Drake, Hursthouse & Malik (1993)'
_diffrn_radiation_monochromator graphite
_diffrn_radiation_source 'rotating anode generator'
_diffrn_radiation_type MoK\a
_diffrn_radiation_wavelength 0.71069
_diffrn_reflns_av_R_equivalents 0.2479
_diffrn_reflns_av_sigmaI/netI 0.1162
_diffrn_reflns_limit_h_max 15
_diffrn_reflns_limit_h_min -15
_diffrn_reflns_limit_k_max 15
_diffrn_reflns_limit_k_min -15
_diffrn_reflns_limit_l_max 24
_diffrn_reflns_limit_l_min 0
_diffrn_reflns_number 8669
_diffrn_reflns_theta_full 24.94
_diffrn_reflns_theta_max 24.94
_diffrn_reflns_theta_min 2.96
_exptl_absorpt_coefficient_mu 0.516
_exptl_absorpt_correction_type none
_exptl_crystal_colour unk
_exptl_crystal_density_diffrn 1.330
_exptl_crystal_density_method 'not measured'
_exptl_crystal_description unk
_exptl_crystal_F_000 1498
_exptl_crystal_size_max 0.2
_exptl_crystal_size_mid 0.2
_exptl_crystal_size_min 0.2
_refine_diff_density_max 1.151
_refine_diff_density_min -0.969
_refine_diff_density_rms 0.086
_refine_ls_extinction_method none
_refine_ls_goodness_of_fit_ref 0.939
_refine_ls_hydrogen_treatment constr
_refine_ls_matrix_type full
_refine_ls_number_parameters 856
_refine_ls_number_reflns 8666
_refine_ls_number_restraints 0
_refine_ls_restrained_S_all 0.939
_refine_ls_R_factor_all 0.0980
_refine_ls_R_factor_gt 0.0634
_refine_ls_shift/su_max 0.001
_refine_ls_shift/su_mean 0.000
_refine_ls_structure_factor_coef Fsqd
_refine_ls_weighting_details 'calc w=1/[\s^2^(Fo^2^)+(0.0834P)^2^+0.0000P] where P=(Fo^2^+2Fc^2^)/3'
_refine_ls_weighting_scheme calc
_refine_ls_wR_factor_gt 0.1472
_refine_ls_wR_factor_ref 0.1644
_reflns_number_gt 5113
_reflns_number_total 8666
_reflns_threshold_expression >2\s(I)
_cod_data_source_file eCrystal-1035.cif
_cod_data_source_block 94src104
_cod_depositor_comments
;
Citation :
McCleverty, Jon A. and Coles, Simon J. and Malik, K.M. Abdul and Hursthouse, 
Michael B. and Lamond, Steven J. (1994) 
University of Southampton, Crystal Structure Report Archive. 
(doi:10.5258/ecrystals/1035)

http://ecrystals.chem.soton.ac.uk/1035/
;
_cod_original_sg_symbol_H-M P-1
_cod_database_code 1519146

loop_
_symmetry_equiv_pos_as_xyz
'x, y, z'
'-x, -y, -z'

loop_
_atom_site_label
_atom_site_type_symbol
_atom_site_fract_x
_atom_site_fract_y
_atom_site_fract_z
_atom_site_U_iso_or_equiv
_atom_site_adp_type
_atom_site_occupancy
_atom_site_symmetry_multiplicity
_atom_site_calc_flag
_atom_site_refinement_flags
_atom_site_disorder_assembly
_atom_site_disorder_group
Co1 Co 0.50033(6) 0.23512(6) 0.75667(3) 0.0153(2) Uani 1 1 d . . .
Cl3 Cl 0.68594(12) -0.29223(15) 0.86014(7) 0.0401(5) Uani 1 1 d . . .
Cl1 Cl 0.91140(14) -0.28057(16) 0.87657(8) 0.0528(5) Uani 1 1 d . . .
Cl2 Cl 0.87215(17) -0.09333(16) 0.92703(8) 0.0619(6) Uani 1 1 d . . .
Cl5 Cl 0.09175(17) 0.6209(3) 0.55732(9) 0.0891(9) Uani 1 1 d . . .
Cl4 Cl 0.2714(2) 0.5631(3) 0.58444(14) 0.1332(15) Uani 1 1 d . . .
Cl6 Cl 0.2891(3) 0.7679(2) 0.64070(10) 0.1603(19) Uani 1 1 d . . .
N10 N 0.6276(3) 0.3698(4) 0.87616(16) 0.0145(10) Uani 1 1 d . . .
N8 N 0.5280(3) 0.0572(4) 0.67186(16) 0.0144(10) Uani 1 1 d . . .
N9 N 0.4679(3) 0.4159(4) 0.83668(17) 0.0136(10) Uani 1 1 d . . .
N5 N 0.3579(3) 0.1627(4) 0.68665(17) 0.0153(10) Uani 1 1 d . . .
N4 N 0.5320(3) 0.0901(4) 0.73239(17) 0.0149(10) Uani 1 1 d . . .
C15 C 0.6396(4) 0.3006(5) 0.5982(2) 0.0157(12) Uani 1 1 d . . .
N3 N 0.4686(3) 0.3821(4) 0.77780(17) 0.0152(10) Uani 1 1 d . . .
C12 C 0.2933(4) 0.0740(4) 0.8871(2) 0.0157(12) Uani 1 1 d . . .
N6 N 0.6409(3) 0.3080(4) 0.82658(17) 0.0153(10) Uani 1 1 d . . .
C13 C 0.3593(4) 0.1820(5) 0.9153(2) 0.0161(12) Uani 1 1 d . . .
N7 N 0.3708(3) 0.1105(4) 0.63413(17) 0.0157(10) Uani 1 1 d . . .
C19 C 0.2686(4) 0.0539(5) 0.5988(2) 0.0187(13) Uani 1 1 d . . .
N12 N 0.4262(3) 0.2369(4) 0.87752(17) 0.0196(11) Uani 1 1 d . . .
N11 N 0.5752(3) 0.2407(4) 0.63577(16) 0.0132(10) Uani 1 1 d . . .
C22 C 0.4347(4) 0.5009(4) 0.8423(2) 0.0157(12) Uani 1 1 d . . .
C23 C 0.2477(4) 0.1393(5) 0.6825(2) 0.0145(12) Uani 1 1 d . . .
C24 C 0.7049(4) 0.4074(5) 0.6286(2) 0.0183(13) Uani 1 1 d . . .
C25 C 0.2008(4) 0.1818(5) 0.7321(2) 0.0184(13) Uani 1 1 d . . .
H25A H 0.1850 0.1305 0.7611 0.028 Uiso 1 1 calc R . .
H25B H 0.1310 0.1866 0.7157 0.028 Uiso 1 1 calc R . .
H25C H 0.2558 0.2559 0.7518 0.028 Uiso 1 1 calc R . .
C26 C 0.7771(5) -0.1953(5) 0.7099(2) 0.0212(13) Uani 1 1 d . . .
H26 H 0.7239 -0.2635 0.6866 0.025 Uiso 1 1 calc R . .
C27 C 0.1884(4) 0.0702(5) 0.6286(2) 0.0181(13) Uani 1 1 d . . .
C28 C 0.5641(4) 0.0209(4) 0.7605(2) 0.0153(12) Uani 1 1 d . . .
C29 C 0.7399(4) -0.1194(4) 0.7363(2) 0.0143(12) Uani 1 1 d . . .
C30 C 0.7525(4) 0.3344(5) 0.8313(2) 0.0183(13) Uani 1 1 d . . .
N1 N 0.5972(3) 0.3071(4) 0.69059(16) 0.0140(10) Uani 1 1 d . . .
C32 C 0.7441(4) 0.5825(5) 0.5804(2) 0.0175(12) Uani 1 1 d . . .
C33 C 0.3266(4) 0.0663(4) 0.8304(2) 0.0148(12) Uani 1 1 d . . .
C34 C 0.2464(4) 0.5739(5) 0.7582(2) 0.0208(13) Uani 1 1 d . . .
C35 C 0.4221(5) 0.5527(5) 0.9006(2) 0.0257(14) Uani 1 1 d . . .
H35A H 0.3498 0.5058 0.9113 0.038 Uiso 1 1 calc R . .
H35B H 0.4247 0.6269 0.8976 0.038 Uiso 1 1 calc R . .
H35C H 0.4836 0.5594 0.9313 0.038 Uiso 1 1 calc R . .
C36 C 0.7958(4) 0.2793(5) 0.7858(2) 0.0238(14) Uani 1 1 d . . .
H36A H 0.8216 0.2276 0.8035 0.036 Uiso 1 1 calc R . .
H36B H 0.8588 0.3362 0.7721 0.036 Uiso 1 1 calc R . .
H36C H 0.7354 0.2380 0.7519 0.036 Uiso 1 1 calc R . .
C37 C 0.5809(4) -0.0545(4) 0.7194(2) 0.0149(12) Uani 1 1 d . . .
C38 C 0.6755(4) 0.4098(5) 0.6856(2) 0.0173(13) Uani 1 1 d . . .
C39 C 0.2531(4) -0.0956(5) 0.9387(2) 0.0195(13) Uani 1 1 d . . .
C40 C 0.0092(4) 0.1006(5) 0.6023(2) 0.0239(14) Uani 1 1 d . . .
C41 C 0.4335(4) 0.4458(4) 0.7467(2) 0.0149(12) Uani 1 1 d . . .
C42 C 0.4119(4) 0.5232(5) 0.7856(2) 0.0171(13) Uani 1 1 d . . .
N2 N 0.4058(3) 0.1658(4) 0.82491(17) 0.0156(10) Uani 1 1 d . . .
C44 C 0.9396(4) 0.4649(5) 0.9011(2) 0.0244(14) Uani 1 1 d . . .
H44A H 0.9746 0.5104 0.8712 0.029 Uiso 1 1 calc R . .
H44B H 0.9589 0.5156 0.9395 0.029 Uiso 1 1 calc R . .
C45 C 0.9444(5) 0.2979(5) 0.9423(2) 0.0273(15) Uani 1 1 d . . .
H45 H 0.8827 0.2948 0.9614 0.033 Uiso 1 1 calc R . .
C46 C 0.9700(5) -0.0737(5) 0.7514(2) 0.0288(15) Uani 1 1 d . . .
H46 H 1.0477 -0.0590 0.7571 0.035 Uiso 1 1 calc R . .
C47 C 0.9894(4) 0.3806(4) 0.9078(2) 0.0155(12) Uani 1 1 d . . .
C48 C 0.7314(4) 0.4363(5) 0.9092(2) 0.0142(12) Uani 1 1 d . . .
C49 C 0.8124(4) 0.4129(5) 0.8822(2) 0.0163(13) Uani 1 1 d . . .
C50 C 0.5583(4) -0.0293(5) 0.6648(2) 0.0173(13) Uani 1 1 d . . .
C51 C 0.9337(4) 0.0039(5) 0.7771(2) 0.0275(15) Uani 1 1 d . . .
H51 H 0.9872 0.0728 0.7996 0.033 Uiso 1 1 calc R . .
C52 C 0.0622(4) 0.0196(5) 0.6073(2) 0.0249(14) Uani 1 1 d . . .
H52A H 0.0462 -0.0270 0.5678 0.030 Uiso 1 1 calc R . .
H52B H 0.0253 -0.0306 0.6350 0.030 Uiso 1 1 calc R . .
C53 C 0.5796(5) 0.0326(5) 0.8274(2) 0.0254(14) Uani 1 1 d . . .
H53A H 0.6601 0.0660 0.8437 0.038 Uiso 1 1 calc R . .
H53B H 0.5440 -0.0411 0.8389 0.038 Uiso 1 1 calc R . .
H53C H 0.5446 0.0806 0.8432 0.038 Uiso 1 1 calc R . .
C54 C 0.6294(5) 0.5588(5) 0.5696(2) 0.0291(15) Uani 1 1 d . . .
H54 H 0.5766 0.4913 0.5788 0.035 Uiso 1 1 calc R . .
C55 C 0.0584(5) 0.1967(5) 0.5776(2) 0.0267(15) Uani 1 1 d . . .
H55 H 0.1293 0.2132 0.5652 0.032 Uiso 1 1 calc R . .
C56 C 0.8198(5) -0.0194(5) 0.7700(2) 0.0255(14) Uani 1 1 d . . .
H56 H 0.7958 0.0335 0.7883 0.031 Uiso 1 1 calc R . .
C57 C 0.8176(5) 0.6829(5) 0.5672(2) 0.0319(16) Uani 1 1 d . . .
H57 H 0.8961 0.7015 0.5744 0.038 Uiso 1 1 calc R . .
C58 C 0.4206(4) 0.4325(5) 0.6802(2) 0.0237(14) Uani 1 1 d . . .
H58A H 0.4447 0.3748 0.6652 0.036 Uiso 1 1 calc R . .
H58B H 0.4672 0.5035 0.6685 0.036 Uiso 1 1 calc R . .
H58C H 0.3415 0.4107 0.6634 0.036 Uiso 1 1 calc R . .
C59 C 0.3596(4) 0.2371(5) 0.9761(2) 0.0205(13) Uani 1 1 d . . .
H59A H 0.4325 0.2573 1.0011 0.031 Uiso 1 1 calc R . .
H59B H 0.2996 0.1855 0.9941 0.031 Uiso 1 1 calc R . .
H59C H 0.3468 0.3045 0.9728 0.031 Uiso 1 1 calc R . .
C60 C 0.7875(4) 0.5031(5) 0.6048(2) 0.0224(14) Uani 1 1 d . . .
H60A H 0.8171 0.4719 0.5729 0.027 Uiso 1 1 calc R . .
H60B H 0.8517 0.5466 0.6373 0.027 Uiso 1 1 calc R . .
C61 C -0.0928(4) 0.0816(5) 0.6219(2) 0.0256(14) Uani 1 1 d . . .
H61 H -0.1285 0.0174 0.6395 0.031 Uiso 1 1 calc R . .
C62 C 0.2010(5) 0.6522(5) 0.7701(2) 0.0288(15) Uani 1 1 d . . .
H62 H 0.2498 0.7269 0.7874 0.035 Uiso 1 1 calc R . .
C63 C 1.0788(4) 0.3831(5) 0.8797(2) 0.0202(13) Uani 1 1 d . . .
H63 H 1.1107 0.4391 0.8562 0.024 Uiso 1 1 calc R . .
C64 C 0.1730(4) 0.4655(5) 0.7334(2) 0.0259(14) Uani 1 1 d . . .
H64 H 0.2017 0.4108 0.7253 0.031 Uiso 1 1 calc R . .
C65 C 0.0594(5) 0.4361(6) 0.7203(2) 0.0307(15) Uani 1 1 d . . .
H65 H 0.0103 0.3615 0.7031 0.037 Uiso 1 1 calc R . .
C66 C 0.6663(5) 0.7301(5) 0.5320(2) 0.0308(15) Uani 1 1 d . . .
H66 H 0.6400 0.7789 0.5143 0.037 Uiso 1 1 calc R . .
C67 C 0.2547(4) -0.0136(5) 0.5389(2) 0.0252(14) Uani 1 1 d . . .
H67A H 0.3015 0.0345 0.5137 0.038 Uiso 1 1 calc R . .
H67B H 0.1756 -0.0450 0.5200 0.038 Uiso 1 1 calc R . .
H67C H 0.2781 -0.0743 0.5440 0.038 Uiso 1 1 calc R . .
C68 C 0.7805(5) 0.7573(5) 0.5439(3) 0.0316(15) Uani 1 1 d . . .
H68 H 0.8331 0.8263 0.5362 0.038 Uiso 1 1 calc R . .
C69 C 0.7472(4) 0.5144(5) 0.9640(2) 0.0209(13) Uani 1 1 d . . .
H69A H 0.7191 0.5702 0.9545 0.031 Uiso 1 1 calc R . .
H69B H 0.8275 0.5519 0.9809 0.031 Uiso 1 1 calc R . .
H69C H 0.7055 0.4730 0.9930 0.031 Uiso 1 1 calc R . .
C70 C 0.3734(4) 0.6103(5) 0.7700(2) 0.0236(14) Uani 1 1 d . . .
H70A H 0.4040 0.6366 0.7341 0.028 Uiso 1 1 calc R . .
H70B H 0.4062 0.6746 0.8030 0.028 Uiso 1 1 calc R . .
C71 C 0.5620(5) -0.0831(5) 0.6044(2) 0.0267(14) Uani 1 1 d . . .
H71A H 0.4904 -0.1029 0.5782 0.040 Uiso 1 1 calc R . .
H71B H 0.5743 -0.1507 0.6080 0.040 Uiso 1 1 calc R . .
H71C H 0.6236 -0.0309 0.5876 0.040 Uiso 1 1 calc R . .
B2 B 0.5099(5) 0.3601(5) 0.8846(2) 0.0150(14) Uani 1 1 d . . .
H2X H 0.5139 0.3993 0.9251 0.018 Uiso 1 1 calc R . .
C73 C 0.7188(4) 0.5065(5) 0.7361(2) 0.0214(13) Uani 1 1 d . . .
H73A H 0.6681 0.5446 0.7351 0.032 Uiso 1 1 calc R . .
H73B H 0.7943 0.5589 0.7319 0.032 Uiso 1 1 calc R . .
H73C H 0.7222 0.4792 0.7740 0.032 Uiso 1 1 calc R . .
C74 C 0.3356(5) -0.2352(5) 0.9883(3) 0.0300(15) Uani 1 1 d . . .
H74 H 0.3636 -0.2836 1.0051 0.036 Uiso 1 1 calc R . .
C75 C 0.2533(5) -0.2772(6) 0.9398(3) 0.0394(17) Uani 1 1 d . . .
H75 H 0.2246 -0.3540 0.9230 0.047 Uiso 1 1 calc R . .
C76 C 0.2076(4) -0.0190(5) 0.9117(2) 0.0245(14) Uani 1 1 d . . .
H76A H 0.1441 -0.0642 0.8792 0.029 Uiso 1 1 calc R . .
H76B H 0.1775 0.0144 0.9425 0.029 Uiso 1 1 calc R . .
C77 C 0.8909(4) -0.1729(5) 0.7172(2) 0.0264(14) Uani 1 1 d . . .
H77 H 0.9149 -0.2256 0.6987 0.032 Uiso 1 1 calc R . .
C78 C 1.1214(5) 0.3032(6) 0.8861(3) 0.0389(18) Uani 1 1 d . . .
H78 H 1.1822 0.3044 0.8666 0.047 Uiso 1 1 calc R . .
C79 C 0.6152(4) -0.1468(5) 0.7320(2) 0.0235(14) Uani 1 1 d . . .
H79A H 0.5733 -0.2121 0.7002 0.028 Uiso 1 1 calc R . .
H79B H 0.5917 -0.1692 0.7700 0.028 Uiso 1 1 calc R . .
C80 C 0.3798(5) -0.1250(6) 1.0138(3) 0.0354(16) Uani 1 1 d . . .
H80 H 0.4376 -0.0967 1.0476 0.043 Uiso 1 1 calc R . .
C81 C 0.2873(5) -0.0310(5) 0.7824(2) 0.0228(13) Uani 1 1 d . . .
H81A H 0.2768 -0.0075 0.7438 0.034 Uiso 1 1 calc R . .
H81B H 0.2156 -0.0875 0.7887 0.034 Uiso 1 1 calc R . .
H81C H 0.3434 -0.0626 0.7826 0.034 Uiso 1 1 calc R . .
C82 C -0.0938(5) 0.2489(6) 0.5897(3) 0.0427(18) Uani 1 1 d . . .
H82 H -0.1293 0.2983 0.5850 0.051 Uiso 1 1 calc R . .
B1 B 0.4894(5) 0.1180(5) 0.6262(2) 0.0155(14) Uani 1 1 d . . .
H1X H 0.4860 0.0815 0.5851 0.019 Uiso 1 1 calc R . .
C84 C 0.2115(5) -0.2086(5) 0.9150(3) 0.0287(15) Uani 1 1 d . . .
H84 H 0.1534 -0.2386 0.8812 0.034 Uiso 1 1 calc R . .
C85 C 0.3367(5) -0.0556(6) 0.9883(3) 0.0372(17) Uani 1 1 d . . .
H85 H 0.3656 0.0210 1.0055 0.045 Uiso 1 1 calc R . .
C86 C 0.5906(5) 0.6320(5) 0.5458(2) 0.0312(15) Uani 1 1 d . . .
H86 H 0.5122 0.6144 0.5390 0.037 Uiso 1 1 calc R . .
C87 C 0.6319(5) 0.2520(5) 0.5345(2) 0.0320(16) Uani 1 1 d . . .
H87A H 0.6445 0.1837 0.5334 0.048 Uiso 1 1 calc R . .
H87B H 0.6892 0.3062 0.5162 0.048 Uiso 1 1 calc R . .
H87C H 0.5570 0.2345 0.5125 0.048 Uiso 1 1 calc R . .
C88 C -0.1425(5) 0.1559(6) 0.6160(3) 0.0394(18) Uani 1 1 d . . .
H88 H -0.2113 0.1425 0.6303 0.047 Uiso 1 1 calc R . .
C89 C 0.9891(5) 0.2209(6) 0.9487(3) 0.0357(17) Uani 1 1 d . . .
H89 H 0.9593 0.1660 0.9731 0.043 Uiso 1 1 calc R . .
C101 C 0.8278(5) -0.2039(6) 0.8671(3) 0.0360(17) Uani 1 1 d . . .
H101 H 0.8405 -0.1718 0.8296 0.043 Uiso 1 1 calc R . .
C91 C 0.0070(6) 0.2688(6) 0.5705(3) 0.0393(17) Uani 1 1 d . . .
H91 H 0.0416 0.3324 0.5522 0.047 Uiso 1 1 calc R . .
C2 C 0.0866(5) 0.6229(6) 0.7571(3) 0.0398(17) Uani 1 1 d . . .
H2 H 0.0567 0.6766 0.7654 0.048 Uiso 1 1 calc R . .
C3 C 1.0764(6) 0.2229(6) 0.9203(3) 0.0431(18) Uani 1 1 d . . .
H3 H 1.1057 0.1684 0.9242 0.052 Uiso 1 1 calc R . .
C1 C 0.0162(5) 0.5137(6) 0.7317(3) 0.0372(18) Uani 1 1 d . . .
H1 H -0.0626 0.4926 0.7221 0.045 Uiso 1 1 calc R . .
C102 C 0.1914(6) 0.6322(7) 0.6129(3) 0.053(2) Uani 1 1 d . . .
H102 H 0.1555 0.5960 0.6460 0.064 Uiso 1 1 calc R . .

loop_
_atom_site_aniso_label
_atom_site_aniso_U_11
_atom_site_aniso_U_22
_atom_site_aniso_U_33
_atom_site_aniso_U_23
_atom_site_aniso_U_13
_atom_site_aniso_U_12
Co1 0.0158(4) 0.0167(5) 0.0135(4) -0.0001(3) 0.0029(3) 0.0072(3)
Cl3 0.0216(8) 0.0475(11) 0.0456(9) 0.0155(9) 0.0067(7) 0.0060(8)
Cl1 0.0373(10) 0.0540(13) 0.0758(13) 0.0299(11) 0.0112(9) 0.0226(9)
Cl2 0.0782(14) 0.0413(12) 0.0485(10) -0.0046(9) 0.0288(10) 0.0046(11)
Cl5 0.0517(13) 0.177(3) 0.0559(12) 0.0444(16) 0.0074(10) 0.0587(16)
Cl4 0.124(2) 0.226(4) 0.154(3) 0.151(3) 0.096(2) 0.133(3)
Cl6 0.215(4) 0.085(2) 0.0564(15) 0.0165(15) 0.0138(18) -0.065(2)
N10 0.018(2) 0.016(3) 0.010(2) 0.002(2) 0.0024(18) 0.008(2)
N8 0.015(2) 0.013(3) 0.011(2) -0.003(2) -0.0005(18) 0.004(2)
N9 0.015(2) 0.016(3) 0.016(2) 0.004(2) 0.0078(18) 0.011(2)
N5 0.019(2) 0.012(3) 0.017(2) -0.003(2) 0.0029(19) 0.010(2)
N4 0.020(2) 0.011(3) 0.012(2) 0.000(2) 0.0007(19) 0.006(2)
C15 0.021(3) 0.022(4) 0.016(3) 0.013(3) 0.007(2) 0.018(3)
N3 0.015(2) 0.021(3) 0.011(2) 0.004(2) 0.0038(18) 0.008(2)
C12 0.017(3) 0.017(3) 0.019(3) 0.013(3) 0.006(2) 0.010(3)
N6 0.022(3) 0.015(3) 0.012(2) 0.003(2) 0.0047(19) 0.011(2)
C13 0.010(3) 0.021(3) 0.018(3) 0.001(3) 0.007(2) 0.006(3)
N7 0.012(2) 0.023(3) 0.013(2) -0.001(2) 0.0006(18) 0.009(2)
C19 0.022(3) 0.014(3) 0.014(3) 0.000(3) -0.005(2) 0.004(3)
N12 0.020(2) 0.027(3) 0.011(2) 0.002(2) 0.0011(19) 0.009(2)
N11 0.016(2) 0.015(3) 0.011(2) 0.000(2) 0.0012(18) 0.009(2)
C22 0.009(3) 0.011(3) 0.024(3) -0.003(3) 0.005(2) 0.002(2)
C23 0.011(3) 0.016(3) 0.015(3) 0.005(3) 0.001(2) 0.004(2)
C24 0.019(3) 0.024(4) 0.018(3) 0.011(3) 0.007(2) 0.012(3)
C25 0.016(3) 0.019(4) 0.023(3) 0.000(3) 0.002(2) 0.010(3)
C26 0.029(3) 0.017(4) 0.024(3) 0.004(3) 0.006(3) 0.015(3)
C27 0.014(3) 0.030(4) 0.019(3) 0.009(3) 0.000(2) 0.017(3)
C28 0.014(3) 0.011(3) 0.021(3) 0.004(3) 0.003(2) 0.005(3)
C29 0.015(3) 0.003(3) 0.022(3) 0.005(2) 0.006(2) 0.000(2)
C30 0.016(3) 0.017(3) 0.025(3) 0.011(3) 0.003(2) 0.008(3)
N1 0.018(2) 0.010(3) 0.012(2) -0.003(2) 0.0012(18) 0.005(2)
C32 0.020(3) 0.015(3) 0.018(3) 0.001(3) 0.007(2) 0.007(3)
C33 0.023(3) 0.011(3) 0.016(3) 0.002(3) -0.002(2) 0.015(3)
C34 0.022(3) 0.024(4) 0.019(3) 0.006(3) 0.004(2) 0.012(3)
C35 0.025(3) 0.029(4) 0.028(3) 0.005(3) 0.007(3) 0.016(3)
C36 0.015(3) 0.026(4) 0.024(3) -0.003(3) 0.002(2) 0.004(3)
C37 0.015(3) 0.012(3) 0.020(3) 0.006(3) -0.001(2) 0.008(3)
C38 0.015(3) 0.023(4) 0.016(3) 0.003(3) -0.002(2) 0.012(3)
C39 0.015(3) 0.025(4) 0.014(3) 0.002(3) 0.001(2) 0.005(3)
C40 0.018(3) 0.035(4) 0.017(3) -0.003(3) -0.002(2) 0.012(3)
C41 0.019(3) 0.006(3) 0.020(3) 0.006(3) 0.005(2) 0.005(3)
C42 0.005(3) 0.017(3) 0.024(3) 0.005(3) -0.001(2) 0.001(2)
N2 0.017(2) 0.012(3) 0.019(2) 0.000(2) 0.0004(19) 0.008(2)
C44 0.019(3) 0.027(4) 0.023(3) -0.001(3) -0.001(2) 0.008(3)
C45 0.022(3) 0.041(4) 0.022(3) 0.003(3) -0.005(2) 0.019(3)
C46 0.019(3) 0.034(4) 0.038(3) 0.011(3) 0.012(3) 0.013(3)
C47 0.012(3) 0.011(3) 0.016(3) 0.000(3) -0.004(2) 0.000(2)
C48 0.014(3) 0.020(3) 0.010(2) 0.007(3) 0.000(2) 0.008(3)
C49 0.010(3) 0.018(3) 0.011(3) 0.000(3) -0.009(2) 0.000(2)
C50 0.013(3) 0.016(3) 0.028(3) 0.005(3) 0.006(2) 0.010(3)
C51 0.019(3) 0.024(4) 0.031(3) 0.006(3) -0.001(3) 0.002(3)
C52 0.022(3) 0.030(4) 0.020(3) -0.001(3) -0.003(2) 0.010(3)
C53 0.031(3) 0.031(4) 0.021(3) 0.012(3) 0.008(3) 0.017(3)
C54 0.025(3) 0.031(4) 0.031(3) 0.013(3) 0.008(3) 0.008(3)
C55 0.030(3) 0.030(4) 0.021(3) 0.013(3) 0.007(3) 0.010(3)
C56 0.031(4) 0.026(4) 0.028(3) 0.013(3) 0.015(3) 0.016(3)
C57 0.032(4) 0.033(4) 0.029(3) 0.004(3) 0.007(3) 0.011(3)
C58 0.023(3) 0.029(4) 0.026(3) 0.012(3) 0.009(2) 0.014(3)
C59 0.021(3) 0.018(3) 0.025(3) 0.005(3) 0.006(2) 0.009(3)
C60 0.013(3) 0.026(4) 0.028(3) 0.000(3) 0.008(2) 0.008(3)
C61 0.021(3) 0.027(4) 0.023(3) -0.005(3) -0.003(2) 0.009(3)
C62 0.036(4) 0.027(4) 0.031(3) 0.009(3) 0.006(3) 0.019(3)
C63 0.020(3) 0.019(4) 0.017(3) -0.008(3) -0.003(2) 0.006(3)
C64 0.016(3) 0.031(4) 0.025(3) 0.002(3) 0.006(2) 0.003(3)
C65 0.028(4) 0.029(4) 0.027(3) 0.009(3) 0.004(3) 0.003(3)
C66 0.051(4) 0.028(4) 0.031(3) 0.009(3) 0.010(3) 0.033(3)
C67 0.016(3) 0.027(4) 0.022(3) -0.005(3) 0.000(2) 0.001(3)
C68 0.039(4) 0.026(4) 0.041(4) 0.013(3) 0.024(3) 0.018(3)
C69 0.021(3) 0.013(3) 0.019(3) -0.003(3) -0.002(2) 0.000(3)
C70 0.031(3) 0.020(4) 0.022(3) 0.006(3) 0.000(3) 0.013(3)
C71 0.044(4) 0.016(4) 0.028(3) 0.001(3) 0.006(3) 0.022(3)
B2 0.018(3) 0.018(4) 0.014(3) 0.005(3) 0.006(3) 0.011(3)
C73 0.023(3) 0.026(4) 0.017(3) 0.005(3) 0.002(2) 0.012(3)
C74 0.028(3) 0.027(4) 0.046(4) 0.027(4) 0.016(3) 0.015(3)
C75 0.024(3) 0.027(4) 0.056(4) -0.006(4) -0.001(3) 0.004(3)
C76 0.014(3) 0.028(4) 0.029(3) 0.006(3) 0.006(2) 0.005(3)
C77 0.025(3) 0.026(4) 0.029(3) 0.002(3) 0.007(3) 0.011(3)
C78 0.020(3) 0.045(5) 0.046(4) -0.022(4) -0.005(3) 0.016(3)
C79 0.016(3) 0.018(3) 0.031(3) 0.003(3) 0.004(2) 0.001(3)
C80 0.051(4) 0.033(5) 0.022(3) 0.010(3) 0.004(3) 0.017(4)
C81 0.029(3) 0.019(4) 0.024(3) 0.005(3) 0.001(3) 0.014(3)
C82 0.036(4) 0.039(5) 0.052(4) -0.017(4) -0.015(3) 0.026(4)
B1 0.027(4) 0.015(4) 0.008(3) 0.002(3) 0.005(3) 0.012(3)
C84 0.024(3) 0.025(4) 0.032(3) -0.003(3) -0.004(3) 0.009(3)
C85 0.051(4) 0.026(4) 0.031(3) 0.008(3) 0.006(3) 0.012(4)
C86 0.031(3) 0.029(4) 0.036(3) 0.008(3) 0.002(3) 0.016(3)
C87 0.037(4) 0.051(5) 0.020(3) 0.016(3) 0.013(3) 0.026(3)
C88 0.026(4) 0.055(5) 0.032(3) -0.013(4) 0.000(3) 0.017(4)
C89 0.028(4) 0.038(4) 0.041(4) 0.013(4) -0.008(3) 0.015(3)
C101 0.027(3) 0.039(4) 0.033(3) 0.010(3) 0.008(3) 0.004(3)
C91 0.049(4) 0.030(4) 0.043(4) 0.009(4) -0.002(3) 0.021(4)
C2 0.030(4) 0.044(5) 0.060(4) 0.020(4) 0.017(3) 0.024(4)
C3 0.042(4) 0.022(4) 0.063(5) -0.001(4) -0.015(4) 0.018(4)
C1 0.024(3) 0.059(5) 0.034(4) 0.024(4) 0.003(3) 0.019(4)
C102 0.047(4) 0.080(6) 0.025(3) 0.020(4) 0.006(3) 0.015(4)

loop_
_atom_type_symbol
_atom_type_description
_atom_type_scat_dispersion_real
_atom_type_scat_dispersion_imag
_atom_type_scat_source
C C 0.0033 0.0016 'International Tables Vol C Tables 4.2.6.8 and 6.1.1.4'
H H 0.0000 0.0000 'International Tables Vol C Tables 4.2.6.8 and 6.1.1.4'
B B 0.0013 0.0007 'International Tables Vol C Tables 4.2.6.8 and 6.1.1.4'
N N 0.0061 0.0033 'International Tables Vol C Tables 4.2.6.8 and 6.1.1.4'
Cl Cl 0.1484 0.1585 'International Tables Vol C Tables 4.2.6.8 and 6.1.1.4'
Co Co 0.3494 0.9721 'International Tables Vol C Tables 4.2.6.8 and 6.1.1.4'

loop_
_geom_angle_atom_site_label_1
_geom_angle_atom_site_label_2
_geom_angle_atom_site_label_3
_geom_angle
_geom_angle_site_symmetry_1
_geom_angle_site_symmetry_3
N6 Co1 N1 93.40(15) . .
N6 Co1 N5 179.39(17) . .
N1 Co1 N5 86.85(15) . .
N6 Co1 N4 93.85(16) . .
N1 Co1 N4 87.01(16) . .
N5 Co1 N4 86.71(16) . .
N6 Co1 N2 85.30(15) . .
N1 Co1 N2 178.60(17) . .
N5 Co1 N2 94.44(15) . .
N4 Co1 N2 93.60(16) . .
N6 Co1 N3 87.35(16) . .
N1 Co1 N3 91.23(16) . .
N5 Co1 N3 92.10(16) . .
N4 Co1 N3 177.93(14) . .
N2 Co1 N3 88.19(15) . .
C48 N10 N6 109.3(4) . .
C48 N10 B2 130.7(4) . .
N6 N10 B2 119.9(4) . .
C50 N8 N4 109.4(4) . .
C50 N8 B1 131.7(4) . .
N4 N8 B1 118.9(4) . .
C22 N9 N3 110.5(4) . .
C22 N9 B2 130.9(4) . .
N3 N9 B2 118.4(4) . .
C23 N5 N7 106.4(4) . .
C23 N5 Co1 135.2(3) . .
N7 N5 Co1 117.6(3) . .
C28 N4 N8 105.6(4) . .
C28 N4 Co1 137.2(3) . .
N8 N4 Co1 117.0(3) . .
N11 C15 C24 108.2(4) . .
N11 C15 C87 122.3(5) . .
C24 C15 C87 129.4(5) . .
C41 N3 N9 106.3(4) . .
C41 N3 Co1 135.8(3) . .
N9 N3 Co1 117.3(3) . .
C13 C12 C33 105.4(4) . .
C13 C12 C76 127.9(5) . .
C33 C12 C76 126.6(5) . .
C30 N6 N10 106.2(4) . .
C30 N6 Co1 135.5(4) . .
N10 N6 Co1 116.0(3) . .
N12 C13 C12 108.4(4) . .
N12 C13 C59 122.7(5) . .
C12 C13 C59 128.8(5) . .
C19 N7 N5 109.6(4) . .
C19 N7 B1 131.3(4) . .
N5 N7 B1 118.9(4) . .
N7 C19 C27 107.8(4) . .
N7 C19 C67 122.2(5) . .
C27 C19 C67 129.9(5) . .
C13 N12 N2 109.6(4) . .
C13 N12 B2 130.2(4) . .
N2 N12 B2 120.1(4) . .
C15 N11 N1 109.8(4) . .
C15 N11 B1 130.7(4) . .
N1 N11 B1 119.5(4) . .
N9 C22 C42 107.8(5) . .
N9 C22 C35 122.9(5) . .
C42 C22 C35 129.2(5) . .
N5 C23 C27 110.4(5) . .
N5 C23 C25 121.8(5) . .
C27 C23 C25 127.7(4) . .
C15 C24 C38 106.0(5) . .
C15 C24 C60 127.2(5) . .
C38 C24 C60 126.7(5) . .
C23 C25 H25A 109.5 . .
C23 C25 H25B 109.5 . .
H25A C25 H25B 109.5 . .
C23 C25 H25C 109.5 . .
H25A C25 H25C 109.5 . .
H25B C25 H25C 109.5 . .
C77 C26 C29 121.0(5) . .
C77 C26 H26 119.5 . .
C29 C26 H26 119.5 . .
C19 C27 C23 105.7(4) . .
C19 C27 C52 126.5(5) . .
C23 C27 C52 127.7(5) . .
N4 C28 C37 110.3(4) . .
N4 C28 C53 120.8(5) . .
C37 C28 C53 129.0(5) . .
C26 C29 C56 118.4(5) . .
C26 C29 C79 121.2(5) . .
C56 C29 C79 120.3(5) . .
N6 C30 C49 111.1(5) . .
N6 C30 C36 120.1(5) . .
C49 C30 C36 128.8(5) . .
C38 N1 N11 106.1(4) . .
C38 N1 Co1 136.4(3) . .
N11 N1 Co1 117.3(3) . .
C57 C32 C54 116.9(5) . .
C57 C32 C60 120.8(5) . .
C54 C32 C60 122.3(5) . .
N2 C33 C12 109.3(5) . .
N2 C33 C81 121.6(4) . .
C12 C33 C81 129.1(5) . .
C64 C34 C62 118.0(5) . .
C64 C34 C70 122.0(5) . .
C62 C34 C70 119.9(5) . .
C22 C35 H35A 109.5 . .
C22 C35 H35B 109.5 . .
H35A C35 H35B 109.5 . .
C22 C35 H35C 109.5 . .
H35A C35 H35C 109.5 . .
H35B C35 H35C 109.5 . .
C30 C36 H36A 109.5 . .
C30 C36 H36B 109.5 . .
H36A C36 H36B 109.5 . .
C30 C36 H36C 109.5 . .
H36A C36 H36C 109.5 . .
H36B C36 H36C 109.5 . .
C50 C37 C28 106.3(5) . .
C50 C37 C79 126.3(5) . .
C28 C37 C79 127.4(5) . .
N1 C38 C24 109.8(5) . .
N1 C38 C73 122.0(4) . .
C24 C38 C73 128.2(5) . .
C85 C39 C84 117.7(5) . .
C85 C39 C76 120.9(5) . .
C84 C39 C76 121.4(5) . .
C55 C40 C61 117.2(5) . .
C55 C40 C52 122.0(5) . .
C61 C40 C52 120.8(5) . .
N3 C41 C42 110.3(4) . .
N3 C41 C58 122.4(5) . .
C42 C41 C58 127.2(5) . .
C22 C42 C41 105.0(5) . .
C22 C42 C70 126.8(5) . .
C41 C42 C70 128.2(5) . .
C33 N2 N12 107.3(4) . .
C33 N2 Co1 136.2(4) . .
N12 N2 Co1 116.5(3) . .
C47 C44 C49 113.9(5) . .
C47 C44 H44A 108.8 . .
C49 C44 H44A 108.8 . .
C47 C44 H44B 108.8 . .
C49 C44 H44B 108.8 . .
H44A C44 H44B 107.7 . .
C89 C45 C47 120.2(5) . .
C89 C45 H45 119.9 . .
C47 C45 H45 119.9 . .
C77 C46 C51 119.2(5) . .
C77 C46 H46 120.4 . .
C51 C46 H46 120.4 . .
C63 C47 C45 119.1(5) . .
C63 C47 C44 121.2(5) . .
C45 C47 C44 119.7(5) . .
N10 C48 C49 107.9(4) . .
N10 C48 C69 123.1(4) . .
C49 C48 C69 129.0(4) . .
C30 C49 C48 105.4(4) . .
C30 C49 C44 126.0(5) . .
C48 C49 C44 128.5(5) . .
N8 C50 C37 108.5(5) . .
N8 C50 C71 121.8(5) . .
C37 C50 C71 129.7(5) . .
C56 C51 C46 120.2(6) . .
C56 C51 H51 119.9 . .
C46 C51 H51 119.9 . .
C40 C52 C27 116.0(5) . .
C40 C52 H52A 108.3 . .
C27 C52 H52A 108.3 . .
C40 C52 H52B 108.3 . .
C27 C52 H52B 108.3 . .
H52A C52 H52B 107.4 . .
C28 C53 H53A 109.5 . .
C28 C53 H53B 109.5 . .
H53A C53 H53B 109.5 . .
C28 C53 H53C 109.5 . .
H53A C53 H53C 109.5 . .
H53B C53 H53C 109.5 . .
C86 C54 C32 121.5(5) . .
C86 C54 H54 119.3 . .
C32 C54 H54 119.3 . .
C91 C55 C40 121.9(6) . .
C91 C55 H55 119.0 . .
C40 C55 H55 119.0 . .
C51 C56 C29 120.9(6) . .
C51 C56 H56 119.6 . .
C29 C56 H56 119.6 . .
C32 C57 C68 122.4(6) . .
C32 C57 H57 118.8 . .
C68 C57 H57 118.8 . .
C41 C58 H58A 109.5 . .
C41 C58 H58B 109.5 . .
H58A C58 H58B 109.5 . .
C41 C58 H58C 109.5 . .
H58A C58 H58C 109.5 . .
H58B C58 H58C 109.5 . .
C13 C59 H59A 109.5 . .
C13 C59 H59B 109.5 . .
H59A C59 H59B 109.5 . .
C13 C59 H59C 109.5 . .
H59A C59 H59C 109.5 . .
H59B C59 H59C 109.5 . .
C24 C60 C32 116.8(4) . .
C24 C60 H60A 108.1 . .
C32 C60 H60A 108.1 . .
C24 C60 H60B 108.1 . .
C32 C60 H60B 108.1 . .
H60A C60 H60B 107.3 . .
C88 C61 C40 120.5(6) . .
C88 C61 H61 119.7 . .
C40 C61 H61 119.7 . .
C2 C62 C34 121.3(6) . .
C2 C62 H62 119.4 . .
C34 C62 H62 119.4 . .
C47 C63 C78 119.6(5) . .
C47 C63 H63 120.2 . .
C78 C63 H63 120.2 . .
C65 C64 C34 120.9(6) . .
C65 C64 H64 119.5 . .
C34 C64 H64 119.5 . .
C64 C65 C1 120.5(6) . .
C64 C65 H65 119.8 . .
C1 C65 H65 119.8 . .
C68 C66 C86 119.9(6) . .
C68 C66 H66 120.0 . .
C86 C66 H66 120.0 . .
C19 C67 H67A 109.5 . .
C19 C67 H67B 109.5 . .
H67A C67 H67B 109.5 . .
C19 C67 H67C 109.5 . .
H67A C67 H67C 109.5 . .
H67B C67 H67C 109.5 . .
C66 C68 C57 119.4(5) . .
C66 C68 H68 120.3 . .
C57 C68 H68 120.3 . .
C48 C69 H69A 109.5 . .
C48 C69 H69B 109.5 . .
H69A C69 H69B 109.5 . .
C48 C69 H69C 109.5 . .
H69A C69 H69C 109.5 . .
H69B C69 H69C 109.5 . .
C42 C70 C34 115.6(5) . .
C42 C70 H70A 108.4 . .
C34 C70 H70A 108.4 . .
C42 C70 H70B 108.4 . .
C34 C70 H70B 108.4 . .
H70A C70 H70B 107.4 . .
C50 C71 H71A 109.5 . .
C50 C71 H71B 109.5 . .
H71A C71 H71B 109.5 . .
C50 C71 H71C 109.5 . .
H71A C71 H71C 109.5 . .
H71B C71 H71C 109.5 . .
N10 B2 N12 111.0(4) . .
N10 B2 N9 108.8(4) . .
N12 B2 N9 108.9(4) . .
N10 B2 H2X 109.4 . .
N12 B2 H2X 109.4 . .
N9 B2 H2X 109.4 . .
C38 C73 H73A 109.5 . .
C38 C73 H73B 109.5 . .
H73A C73 H73B 109.5 . .
C38 C73 H73C 109.5 . .
H73A C73 H73C 109.5 . .
H73B C73 H73C 109.5 . .
C75 C74 C80 122.1(6) . .
C75 C74 H74 119.0 . .
C80 C74 H74 119.0 . .
C74 C75 C84 119.9(6) . .
C74 C75 H75 120.1 . .
C84 C75 H75 120.1 . .
C12 C76 C39 114.4(4) . .
C12 C76 H76A 108.7 . .
C39 C76 H76A 108.7 . .
C12 C76 H76B 108.7 . .
C39 C76 H76B 108.7 . .
H76A C76 H76B 107.6 . .
C26 C77 C46 120.3(6) . .
C26 C77 H77 119.9 . .
C46 C77 H77 119.9 . .
C3 C78 C63 120.4(6) . .
C3 C78 H78 119.8 . .
C63 C78 H78 119.8 . .
C37 C79 C29 115.8(4) . .
C37 C79 H79A 108.3 . .
C29 C79 H79A 108.3 . .
C37 C79 H79B 108.3 . .
C29 C79 H79B 108.3 . .
H79A C79 H79B 107.4 . .
C74 C80 C85 117.8(6) . .
C74 C80 H80 121.1 . .
C85 C80 H80 121.1 . .
C33 C81 H81A 109.5 . .
C33 C81 H81B 109.5 . .
H81A C81 H81B 109.5 . .
C33 C81 H81C 109.5 . .
H81A C81 H81C 109.5 . .
H81B C81 H81C 109.5 . .
C91 C82 C88 118.9(6) . .
C91 C82 H82 120.6 . .
C88 C82 H82 120.6 . .
N11 B1 N8 109.1(4) . .
N11 B1 N7 110.6(4) . .
N8 B1 N7 109.6(4) . .
N11 B1 H1X 109.2 . .
N8 B1 H1X 109.2 . .
N7 B1 H1X 109.2 . .
C75 C84 C39 120.9(5) . .
C75 C84 H84 119.5 . .
C39 C84 H84 119.5 . .
C39 C85 C80 121.7(6) . .
C39 C85 H85 119.2 . .
C80 C85 H85 119.2 . .
C66 C86 C54 119.8(6) . .
C66 C86 H86 120.1 . .
C54 C86 H86 120.1 . .
C15 C87 H87A 109.5 . .
C15 C87 H87B 109.5 . .
H87A C87 H87B 109.5 . .
C15 C87 H87C 109.5 . .
H87A C87 H87C 109.5 . .
H87B C87 H87C 109.5 . .
C82 C88 C61 121.2(6) . .
C82 C88 H88 119.4 . .
C61 C88 H88 119.4 . .
C3 C89 C45 120.5(6) . .
C3 C89 H89 119.8 . .
C45 C89 H89 119.8 . .
Cl3 C101 Cl2 112.7(3) . .
Cl3 C101 Cl1 110.0(4) . .
Cl2 C101 Cl1 109.0(3) . .
Cl3 C101 H101 108.4 . .
Cl2 C101 H101 108.4 . .
Cl1 C101 H101 108.4 . .
C82 C91 C55 120.3(6) . .
C82 C91 H91 119.9 . .
C55 C91 H91 119.9 . .
C62 C2 C1 118.9(6) . .
C62 C2 H2 120.6 . .
C1 C2 H2 120.6 . .
C78 C3 C89 120.1(6) . .
C78 C3 H3 119.9 . .
C89 C3 H3 119.9 . .
C65 C1 C2 120.5(6) . .
C65 C1 H1 119.8 . .
C2 C1 H1 119.8 . .
Cl5 C102 Cl6 114.9(5) . .
Cl5 C102 Cl4 107.7(4) . .
Cl6 C102 Cl4 104.8(4) . .
Cl5 C102 H102 109.8 . .
Cl6 C102 H102 109.8 . .
Cl4 C102 H102 109.8 . .

loop_
_geom_bond_atom_site_label_1
_geom_bond_atom_site_label_2
_geom_bond_distance
_geom_bond_site_symmetry_2
Co1 N6 2.124(4) .
Co1 N1 2.140(4) .
Co1 N5 2.141(4) .
Co1 N4 2.149(4) .
Co1 N2 2.156(4) .
Co1 N3 2.162(5) .
Cl3 C101 1.740(6) .
Cl1 C101 1.776(7) .
Cl2 C101 1.756(7) .
Cl5 C102 1.672(6) .
Cl4 C102 1.773(8) .
Cl6 C102 1.740(8) .
N10 C48 1.373(6) .
N10 N6 1.394(6) .
N10 B2 1.532(7) .
N8 C50 1.353(6) .
N8 N4 1.397(5) .
N8 B1 1.545(7) .
N9 C22 1.358(6) .
N9 N3 1.376(5) .
N9 B2 1.555(7) .
N5 C23 1.343(6) .
N5 N7 1.382(6) .
N4 C28 1.344(6) .
C15 N11 1.362(6) .
C15 C24 1.385(8) .
C15 C87 1.505(7) .
N3 C41 1.341(6) .
C12 C13 1.383(7) .
C12 C33 1.420(7) .
C12 C76 1.512(7) .
N6 C30 1.352(6) .
C13 N12 1.357(6) .
C13 C59 1.498(7) .
N7 C19 1.360(6) .
N7 B1 1.551(7) .
C19 C27 1.386(7) .
C19 C67 1.506(7) .
N12 N2 1.377(6) .
N12 B2 1.542(7) .
N11 N1 1.384(5) .
N11 B1 1.540(7) .
C22 C42 1.390(7) .
C22 C35 1.491(7) .
C23 C27 1.396(7) .
C23 C25 1.508(7) .
C24 C38 1.401(7) .
C24 C60 1.504(7) .
C25 H25A 0.9800 .
C25 H25B 0.9800 .
C25 H25C 0.9800 .
C26 C77 1.388(7) .
C26 C29 1.391(7) .
C26 H26 0.9500 .
C27 C52 1.517(7) .
C28 C37 1.397(7) .
C28 C53 1.507(7) .
C29 C56 1.398(7) .
C29 C79 1.517(7) .
C30 C49 1.396(7) .
C30 C36 1.495(8) .
N1 C38 1.366(7) .
C32 C57 1.386(8) .
C32 C54 1.397(7) .
C32 C60 1.508(7) .
C33 N2 1.344(6) .
C33 C81 1.477(7) .
C34 C64 1.386(8) .
C34 C62 1.403(8) .
C34 C70 1.522(7) .
C35 H35A 0.9800 .
C35 H35B 0.9800 .
C35 H35C 0.9800 .
C36 H36A 0.9800 .
C36 H36B 0.9800 .
C36 H36C 0.9800 .
C37 C50 1.360(7) .
C37 C79 1.504(7) .
C38 C73 1.504(7) .
C39 C85 1.384(7) .
C39 C84 1.395(8) .
C39 C76 1.517(8) .
C40 C55 1.391(8) .
C40 C61 1.394(7) .
C40 C52 1.499(8) .
C41 C42 1.419(7) .
C41 C58 1.496(7) .
C42 C70 1.490(7) .
C44 C47 1.513(7) .
C44 C49 1.521(7) .
C44 H44A 0.9900 .
C44 H44B 0.9900 .
C45 C89 1.376(8) .
C45 C47 1.395(7) .
C45 H45 0.9500 .
C46 C77 1.392(8) .
C46 C51 1.394(8) .
C46 H46 0.9500 .
C47 C63 1.388(7) .
C48 C49 1.402(7) .
C48 C69 1.478(7) .
C50 C71 1.500(7) .
C51 C56 1.388(7) .
C51 H51 0.9500 .
C52 H52A 0.9900 .
C52 H52B 0.9900 .
C53 H53A 0.9800 .
C53 H53B 0.9800 .
C53 H53C 0.9800 .
C54 C86 1.393(8) .
C54 H54 0.9500 .
C55 C91 1.383(8) .
C55 H55 0.9500 .
C56 H56 0.9500 .
C57 C68 1.388(8) .
C57 H57 0.9500 .
C58 H58A 0.9800 .
C58 H58B 0.9800 .
C58 H58C 0.9800 .
C59 H59A 0.9800 .
C59 H59B 0.9800 .
C59 H59C 0.9800 .
C60 H60A 0.9900 .
C60 H60B 0.9900 .
C61 C88 1.389(9) .
C61 H61 0.9500 .
C62 C2 1.380(8) .
C62 H62 0.9500 .
C63 C78 1.392(8) .
C63 H63 0.9500 .
C64 C65 1.370(7) .
C64 H64 0.9500 .
C65 C1 1.372(9) .
C65 H65 0.9500 .
C66 C68 1.382(8) .
C66 C86 1.382(8) .
C66 H66 0.9500 .
C67 H67A 0.9800 .
C67 H67B 0.9800 .
C67 H67C 0.9800 .
C68 H68 0.9500 .
C69 H69A 0.9800 .
C69 H69B 0.9800 .
C69 H69C 0.9800 .
C70 H70A 0.9900 .
C70 H70B 0.9900 .
C71 H71A 0.9800 .
C71 H71B 0.9800 .
C71 H71C 0.9800 .
B2 H2X 1.0000 .
C73 H73A 0.9800 .
C73 H73B 0.9800 .
C73 H73C 0.9800 .
C74 C75 1.358(8) .
C74 C80 1.370(8) .
C74 H74 0.9500 .
C75 C84 1.373(8) .
C75 H75 0.9500 .
C76 H76A 0.9900 .
C76 H76B 0.9900 .
C77 H77 0.9500 .
C78 C3 1.369(9) .
C78 H78 0.9500 .
C79 H79A 0.9900 .
C79 H79B 0.9900 .
C80 C85 1.399(9) .
C80 H80 0.9500 .
C81 H81A 0.9800 .
C81 H81B 0.9800 .
C81 H81C 0.9800 .
C82 C91 1.373(9) .
C82 C88 1.380(9) .
C82 H82 0.9500 .
B1 H1X 1.0000 .
C84 H84 0.9500 .
C85 H85 0.9500 .
C86 H86 0.9500 .
C87 H87A 0.9800 .
C87 H87B 0.9800 .
C87 H87C 0.9800 .
C88 H88 0.9500 .
C89 C3 1.370(9) .
C89 H89 0.9500 .
C101 H101 1.0000 .
C91 H91 0.9500 .
C2 C1 1.388(9) .
C2 H2 0.9500 .
C3 H3 0.9500 .
C1 H1 0.9500 .
C102 H102 1.0000 .
